data_7052112
loop_
_publ_author_name
'Lyudmila G. Kuz'mina'
'Artem I. Vedernikov'
'Natalia A. Lobova'
'Andrei V. Churakov'
'Judith A. K. Howard'
'Michael V. Alfimov'
'Sergey P. Gromov'

_publ_section_title
;
 4-Styrylquinolines: synthesis and study of [2 + 2]-photocycloaddition
 reactions in thin films and single crystals
;
_journal_issue 6
_journal_name_full 'New Journal of Chemistry'
_journal_page_first 980
_journal_paper_doi 10.1039/b615056j
_journal_volume 31
_journal_year 2007
_chemical_formula_moiety 'C27 H33 N O6, C H2 Cl2, H2 O'
_chemical_formula_sum 'C28 H35 Cl2 N O7'
_chemical_formula_weight 568.47
_chemical_name_systematic
;
?
;
_space_group_IT_number 14
_symmetry_cell_setting monoclinic
_symmetry_space_group_name_Hall '-P 2ybc'
_symmetry_space_group_name_H-M 'P 1 21/c 1'
_atom_sites_solution_hydrogens geom
_atom_sites_solution_primary direct
_atom_sites_solution_secondary difmap
_audit_creation_method SHELXL-97
_cell_angle_alpha 90.00
_cell_angle_beta 100.855(10)
_cell_angle_gamma 90.00
_cell_formula_units_Z 4
_cell_length_a 14.135(4)
_cell_length_b 7.983(2)
_cell_length_c 25.020(7)
_cell_measurement_reflns_used 627
_cell_measurement_temperature 120.0(2)
_cell_measurement_theta_max 29.600
_cell_measurement_theta_min 2.935
_cell_volume 2772.7(13)
_computing_structure_refinement 'SHELXL-97 (Sheldrick, 1997)'
_computing_structure_solution 'SHELXS-97 (Sheldrick, 1990)'
_diffrn_ambient_temperature 120.0(2)
_diffrn_measured_fraction_theta_full 0.995
_diffrn_measured_fraction_theta_max 0.995
_diffrn_measurement_device_type 'Bruker SMART-6K'
_diffrn_measurement_method \w
_diffrn_radiation_monochromator graphite
_diffrn_radiation_source 'fine-focus sealed tube'
_diffrn_radiation_type MoK\a
_diffrn_radiation_wavelength 0.71073
_diffrn_reflns_av_R_equivalents 0.2731
_diffrn_reflns_av_sigmaI/netI 0.3642
_diffrn_reflns_limit_h_max 17
_diffrn_reflns_limit_h_min -19
_diffrn_reflns_limit_k_max 10
_diffrn_reflns_limit_k_min -10
_diffrn_reflns_limit_l_max 33
_diffrn_reflns_limit_l_min -33
_diffrn_reflns_number 18483
_diffrn_reflns_theta_full 29.00
_diffrn_reflns_theta_max 29.00
_diffrn_reflns_theta_min 1.66
_exptl_absorpt_coefficient_mu 0.281
_exptl_absorpt_correction_type none
_exptl_crystal_colour yellowish
_exptl_crystal_density_diffrn 1.362
_exptl_crystal_density_method 'not measured'
_exptl_crystal_description plate
_exptl_crystal_F_000 1200
_exptl_crystal_size_max 0.60
_exptl_crystal_size_mid 0.50
_exptl_crystal_size_min 0.08
_refine_diff_density_max 1.325
_refine_diff_density_min -0.599
_refine_diff_density_rms 0.170
_refine_ls_extinction_coef 0.061(7)
_refine_ls_extinction_expression Fc^*^=kFc[1+0.001xFc^2^\l^3^/sin(2\q)]^-1/4^
_refine_ls_extinction_method SHELXL
_refine_ls_goodness_of_fit_ref 1.062
_refine_ls_hydrogen_treatment mixed
_refine_ls_matrix_type full
_refine_ls_number_parameters 344
_refine_ls_number_reflns 7330
_refine_ls_number_restraints 0
_refine_ls_restrained_S_all 1.062
_refine_ls_R_factor_all 0.3390
_refine_ls_R_factor_gt 0.1576
_refine_ls_shift/su_max 0.000
_refine_ls_shift/su_mean 0.000
_refine_ls_structure_factor_coef Fsqd
_refine_ls_weighting_details 'calc w=1/[\s^2^(Fo^2^)+(0.1871P)^2^+0.0000P] where P=(Fo^2^+2Fc^2^)/3'
_refine_ls_weighting_scheme calc
_refine_ls_wR_factor_gt 0.4168
_refine_ls_wR_factor_ref 0.4553
_reflns_number_gt 2222
_reflns_number_total 7330
_reflns_threshold_expression I>2\s(I)
_cod_data_source_file b615056j.txt
_cod_data_source_block 3
_cod_depositor_comments
;
The following automatic conversions were performed:
'_symmetry_cell_setting' value 'Monoclinic' changed to 'monoclinic'
according to '/home/saulius/struct/CIF-dictionaries/cif_core.dic'
dictionary named 'cif_core.dic' version 2.4.1 from 2010-06-29.

Automatic conversion script
Id: cif_fix_enum 1527 2010-12-29 10:47:43Z saulius 
;
_cod_original_cell_volume 2772.7(14)
_cod_original_sg_symbol_H-M 'P 1 2(1)/c 1'
_cod_database_code 7052112

loop_
_symmetry_equiv_pos_as_xyz
'x, y, z'
'-x, y+1/2, -z+1/2'
'-x, -y, -z'
'x, -y-1/2, z-1/2'

loop_
_atom_site_label
_atom_site_type_symbol
_atom_site_fract_x
_atom_site_fract_y
_atom_site_fract_z
_atom_site_U_iso_or_equiv
_atom_site_adp_type
_atom_site_occupancy
_atom_site_symmetry_multiplicity
_atom_site_calc_flag
_atom_site_refinement_flags
_atom_site_disorder_assembly
_atom_site_disorder_group
O1 O -0.2202(5) 1.0608(9) 0.1718(3) 0.0279(16) Uani 1 1 d . . .
O2 O -0.4120(5) 1.0097(9) 0.1972(3) 0.0348(18) Uani 1 1 d . . .
O3 O -0.4042(5) 0.9131(8) 0.3116(3) 0.0295(17) Uani 1 1 d . . .
O4 O -0.2136(5) 0.8464(9) 0.3751(3) 0.0335(18) Uani 1 1 d . . .
O5 O -0.0483(5) 0.7949(9) 0.3262(3) 0.0324(17) Uani 1 1 d . . .
O6 O -0.0623(5) 0.9282(8) 0.2221(2) 0.0222(15) Uani 1 1 d . . .
N1 N 0.3021(7) 0.5350(12) -0.0441(4) 0.040(2) Uani 1 1 d . . .
C1 C 0.2119(10) 0.4991(15) -0.0468(5) 0.043(3) Uani 1 1 d . . .
H1B H 0.1826 0.4256 -0.0750 0.052 Uiso 1 1 calc R . .
C2 C 0.1530(8) 0.5611(13) -0.0107(4) 0.031(2) Uani 1 1 d . . .
H2A H 0.0883 0.5239 -0.0144 0.037 Uiso 1 1 calc R . .
C3 C 0.1883(8) 0.6717(13) 0.0284(4) 0.030(2) Uani 1 1 d . . .
C4 C 0.2877(8) 0.7245(14) 0.0328(4) 0.035(3) Uani 1 1 d . . .
C5 C 0.3338(7) 0.8421(13) 0.0722(4) 0.029(2) Uani 1 1 d . . .
H5A H 0.2985 0.8940 0.0964 0.035 Uiso 1 1 calc R . .
C6 C 0.4283(9) 0.8797(15) 0.0751(5) 0.047(3) Uani 1 1 d . . .
H6A H 0.4594 0.9561 0.1019 0.056 Uiso 1 1 calc R . .
C7 C 0.4813(8) 0.8040(16) 0.0377(5) 0.046(3) Uani 1 1 d . . .
H7A H 0.5474 0.8316 0.0403 0.055 Uiso 1 1 calc R . .
C8 C 0.4409(8) 0.6972(17) -0.0003(5) 0.046(3) Uani 1 1 d . . .
H8A H 0.4770 0.6518 -0.0252 0.056 Uiso 1 1 calc R . .
C9 C 0.3421(7) 0.6508(13) -0.0034(4) 0.030(2) Uani 1 1 d . . .
C10 C 0.1294(8) 0.7450(13) 0.0645(4) 0.031(2) Uani 1 1 d . . .
H10A H 0.1570 0.7586 0.1019 0.037 Uiso 1 1 calc R . .
C11 C 0.0382(7) 0.7937(13) 0.0469(4) 0.025(2) Uani 1 1 d . . .
H11A H 0.0136 0.7826 0.0091 0.030 Uiso 1 1 calc R . .
C12 C -0.0284(8) 0.8629(13) 0.0805(4) 0.032(3) Uani 1 1 d . . .
C13 C -0.1149(8) 0.9353(13) 0.0540(4) 0.033(3) Uani 1 1 d . . .
H13A H -0.1298 0.9336 0.0153 0.039 Uiso 1 1 calc R . .
C14 C -0.1798(8) 1.0097(13) 0.0823(4) 0.031(2) Uani 1 1 d . . .
H14A H -0.2351 1.0668 0.0634 0.037 Uiso 1 1 calc R . .
C15 C -0.1624(7) 0.9988(12) 0.1384(4) 0.027(2) Uani 1 1 d . . .
C16 C -0.0731(7) 0.9274(12) 0.1661(3) 0.022(2) Uani 1 1 d . . .
C17 C -0.0097(7) 0.8567(12) 0.1376(4) 0.028(2) Uani 1 1 d . . .
H17A H 0.0470 0.8034 0.1565 0.034 Uiso 1 1 calc R . .
C18 C -0.3112(7) 1.1351(14) 0.1436(4) 0.031(2) Uani 1 1 d . . .
H18A H -0.3442 1.0582 0.1150 0.037 Uiso 1 1 calc R . .
H18B H -0.2988 1.2424 0.1263 0.037 Uiso 1 1 calc R . .
C19 C -0.3726(8) 1.1638(13) 0.1860(4) 0.033(2) Uani 1 1 d . . .
H19A H -0.3328 1.2104 0.2195 0.039 Uiso 1 1 calc R . .
H19B H -0.4246 1.2446 0.1722 0.039 Uiso 1 1 calc R . .
C20 C -0.4858(8) 1.0288(15) 0.2279(5) 0.042(3) Uani 1 1 d . . .
H20A H -0.5272 0.9277 0.2225 0.050 Uiso 1 1 calc R . .
H20B H -0.5263 1.1255 0.2132 0.050 Uiso 1 1 calc R . .
C21 C -0.4521(8) 1.0548(14) 0.2880(4) 0.036(3) Uani 1 1 d . . .
H21A H -0.4083 1.1526 0.2941 0.043 Uiso 1 1 calc R . .
H21B H -0.5082 1.0783 0.3053 0.043 Uiso 1 1 calc R . .
C22 C -0.3778(8) 0.9303(14) 0.3684(4) 0.035(3) Uani 1 1 d . . .
H22A H -0.4349 0.9148 0.3855 0.042 Uiso 1 1 calc R . .
H22B H -0.3515 1.0438 0.3777 0.042 Uiso 1 1 calc R . .
C23 C -0.3013(8) 0.7976(15) 0.3898(5) 0.037(3) Uani 1 1 d . . .
H23A H -0.2930 0.7889 0.4299 0.044 Uiso 1 1 calc R . .
H23B H -0.3216 0.6869 0.3739 0.044 Uiso 1 1 calc R . .
C24 C -0.1367(7) 0.7390(13) 0.3960(4) 0.031(2) Uani 1 1 d . . .
H24A H -0.1488 0.6260 0.3798 0.037 Uiso 1 1 calc R . .
H24B H -0.1304 0.7289 0.4359 0.037 Uiso 1 1 calc R . .
C25 C -0.0456(7) 0.8099(14) 0.3824(4) 0.031(2) Uani 1 1 d . . .
H25A H -0.0393 0.9293 0.3932 0.037 Uiso 1 1 calc R . .
H25B H 0.0107 0.7486 0.4027 0.037 Uiso 1 1 calc R . .
C26 C 0.0284(7) 0.8838(13) 0.3106(4) 0.027(2) Uani 1 1 d . . .
H26A H 0.0905 0.8437 0.3319 0.033 Uiso 1 1 calc R . .
H26B H 0.0222 1.0046 0.3181 0.033 Uiso 1 1 calc R . .
C27 C 0.0262(7) 0.8573(14) 0.2507(4) 0.031(2) Uani 1 1 d . . .
H27A H 0.0819 0.9134 0.2396 0.037 Uiso 1 1 calc R . .
H27B H 0.0290 0.7363 0.2426 0.037 Uiso 1 1 calc R . .
Cl1 Cl -0.2624(2) 0.5144(3) 0.27921(12) 0.0393(8) Uani 1 1 d . . .
Cl2 Cl -0.2867(2) 0.6338(4) 0.16807(12) 0.0481(9) Uani 1 1 d . . .
O1S O -0.1905(5) 1.1171(10) 0.3008(3) 0.0383(19) Uani 1 1 d . . .
C1S C -0.2618(9) 0.6933(13) 0.2366(5) 0.040(3) Uani 1 1 d . . .
H1SA H -0.3108 0.7747 0.2437 0.048 Uiso 1 1 calc R . .
H1SB H -0.1979 0.7484 0.2450 0.048 Uiso 1 1 calc R . .
H1S H -0.1807 1.0845 0.2679 0.050 Uiso 1 1 d . . .

loop_
_atom_site_aniso_label
_atom_site_aniso_U_11
_atom_site_aniso_U_22
_atom_site_aniso_U_33
_atom_site_aniso_U_23
_atom_site_aniso_U_13
_atom_site_aniso_U_12
O1 0.025(4) 0.030(4) 0.029(4) -0.002(3) 0.006(3) 0.004(3)
O2 0.037(4) 0.024(4) 0.043(4) -0.005(4) 0.007(4) 0.004(3)
O3 0.033(4) 0.026(4) 0.029(4) 0.007(3) 0.003(3) 0.006(3)
O4 0.029(4) 0.035(4) 0.038(4) 0.005(4) 0.010(3) 0.000(3)
O5 0.046(5) 0.029(4) 0.025(4) -0.004(3) 0.013(3) 0.000(4)
O6 0.025(4) 0.025(3) 0.018(3) 0.001(3) 0.007(3) -0.004(3)
N1 0.050(6) 0.045(6) 0.033(5) 0.010(5) 0.029(5) 0.009(5)
C1 0.065(9) 0.032(6) 0.032(6) 0.000(6) 0.006(6) -0.004(6)
C2 0.038(6) 0.028(5) 0.025(5) -0.004(5) 0.004(5) 0.004(5)
C3 0.041(6) 0.025(5) 0.027(5) 0.002(5) 0.016(5) -0.005(5)
C4 0.046(7) 0.029(6) 0.029(6) 0.007(5) 0.007(5) -0.005(5)
C5 0.031(6) 0.026(5) 0.032(6) -0.008(5) 0.007(5) -0.001(5)
C6 0.051(8) 0.033(6) 0.056(8) -0.020(6) 0.008(6) -0.013(6)
C7 0.029(6) 0.050(8) 0.058(8) 0.004(7) 0.005(6) -0.003(6)
C8 0.026(6) 0.063(8) 0.054(7) -0.018(7) 0.018(6) 0.003(6)
C9 0.033(6) 0.029(6) 0.031(5) 0.002(5) 0.013(5) 0.006(5)
C10 0.045(7) 0.027(5) 0.023(5) 0.006(5) 0.014(5) -0.001(5)
C11 0.029(6) 0.030(5) 0.021(5) -0.003(4) 0.015(4) -0.003(4)
C12 0.046(7) 0.028(5) 0.032(5) -0.005(5) 0.030(5) -0.005(5)
C13 0.044(7) 0.024(5) 0.031(6) -0.012(5) 0.010(5) -0.010(5)
C14 0.039(6) 0.032(6) 0.021(5) 0.008(5) 0.007(5) 0.006(5)
C15 0.033(6) 0.021(5) 0.029(5) 0.001(5) 0.009(5) -0.005(5)
C16 0.034(6) 0.021(5) 0.009(4) 0.003(4) 0.004(4) -0.001(4)
C17 0.033(6) 0.021(5) 0.029(5) 0.002(5) 0.000(4) 0.007(4)
C18 0.032(6) 0.030(6) 0.032(5) -0.002(5) 0.011(5) 0.002(5)
C19 0.036(6) 0.026(6) 0.036(6) -0.003(5) 0.007(5) 0.001(5)
C20 0.031(6) 0.036(6) 0.067(8) 0.004(6) 0.030(6) 0.001(5)
C21 0.045(7) 0.024(5) 0.042(6) 0.005(5) 0.018(5) 0.012(5)
C22 0.036(6) 0.032(6) 0.042(6) 0.000(5) 0.019(5) 0.000(5)
C23 0.036(6) 0.037(6) 0.039(6) 0.005(5) 0.011(5) -0.001(5)
C24 0.030(6) 0.035(6) 0.029(6) 0.009(5) 0.012(5) 0.003(5)
C25 0.025(5) 0.039(6) 0.028(5) -0.005(5) 0.001(4) 0.005(5)
C26 0.035(6) 0.026(5) 0.024(5) 0.003(4) 0.011(4) 0.000(4)
C27 0.035(6) 0.034(6) 0.023(5) -0.001(5) 0.004(4) 0.002(5)
Cl1 0.0397(16) 0.0346(15) 0.0473(17) -0.0028(14) 0.0178(13) -0.0020(13)
Cl2 0.067(2) 0.0386(16) 0.0450(17) -0.0048(15) 0.0274(15) -0.0078(15)
O1S 0.042(5) 0.040(5) 0.033(4) 0.004(4) 0.008(3) -0.005(4)
C1S 0.052(7) 0.021(5) 0.050(7) -0.007(5) 0.018(6) 0.001(5)

loop_
_atom_type_symbol
_atom_type_description
_atom_type_scat_dispersion_real
_atom_type_scat_dispersion_imag
_atom_type_scat_source
C C 0.0033 0.0016 'International Tables Vol C Tables 4.2.6.8 and 6.1.1.4'
H H 0.0000 0.0000 'International Tables Vol C Tables 4.2.6.8 and 6.1.1.4'
N N 0.0061 0.0033 'International Tables Vol C Tables 4.2.6.8 and 6.1.1.4'
O O 0.0106 0.0060 'International Tables Vol C Tables 4.2.6.8 and 6.1.1.4'
Cl Cl 0.1484 0.1585 'International Tables Vol C Tables 4.2.6.8 and 6.1.1.4'

loop_
_geom_angle_atom_site_label_1
_geom_angle_atom_site_label_2
_geom_angle_atom_site_label_3
_geom_angle
_geom_angle_site_symmetry_1
_geom_angle_site_symmetry_3
_geom_angle_publ_flag
C15 O1 C18 115.0(7) . . ?
C19 O2 C20 112.2(8) . . ?
C21 O3 C22 111.4(8) . . ?
C24 O4 C23 112.9(8) . . ?
C25 O5 C26 110.9(8) . . ?
C16 O6 C27 115.0(7) . . ?
C1 N1 C9 115.9(9) . . ?
N1 C1 C2 125.2(11) . . ?
C3 C2 C1 120.5(11) . . ?
C2 C3 C4 117.9(10) . . ?
C2 C3 C10 122.5(10) . . ?
C4 C3 C10 119.6(10) . . ?
C9 C4 C5 118.8(10) . . ?
C9 C4 C3 117.6(10) . . ?
C5 C4 C3 123.6(10) . . ?
C6 C5 C4 120.0(10) . . ?
C5 C6 C7 120.0(11) . . ?
C8 C7 C6 122.1(11) . . ?
C7 C8 C9 119.4(11) . . ?
N1 C9 C4 122.7(10) . . ?
N1 C9 C8 117.5(9) . . ?
C4 C9 C8 119.8(10) . . ?
C11 C10 C3 122.6(10) . . ?
C10 C11 C12 126.7(10) . . ?
C13 C12 C17 118.5(9) . . ?
C13 C12 C11 118.5(9) . . ?
C17 C12 C11 123.1(10) . . ?
C14 C13 C12 122.3(10) . . ?
C15 C14 C13 118.8(10) . . ?
O1 C15 C14 125.9(9) . . ?
O1 C15 C16 114.9(8) . . ?
C14 C15 C16 119.1(9) . . ?
C17 C16 O6 125.0(9) . . ?
C17 C16 C15 121.0(8) . . ?
O6 C16 C15 113.9(8) . . ?
C16 C17 C12 120.0(9) . . ?
O1 C18 C19 107.0(8) . . ?
O2 C19 C18 108.1(9) . . ?
O2 C20 C21 115.5(10) . . ?
O3 C21 C20 110.4(9) . . ?
O3 C22 C23 108.7(8) . . ?
O4 C23 C22 108.3(9) . . ?
O4 C24 C25 108.7(8) . . ?
O5 C25 C24 109.4(8) . . ?
O5 C26 C27 109.3(8) . . ?
O6 C27 C26 107.0(8) . . ?
Cl2 C1S Cl1 110.2(6) . . ?

loop_
_geom_bond_atom_site_label_1
_geom_bond_atom_site_label_2
_geom_bond_distance
_geom_bond_site_symmetry_2
_geom_bond_publ_flag
O1 C15 1.366(11) . ?
O1 C18 1.470(12) . ?
O2 C19 1.401(12) . ?
O2 C20 1.415(12) . ?
O3 C21 1.392(12) . ?
O3 C22 1.408(12) . ?
O4 C24 1.406(12) . ?
O4 C23 1.414(12) . ?
O5 C25 1.405(12) . ?
O5 C26 1.410(12) . ?
O6 C16 1.382(10) . ?
O6 C27 1.435(12) . ?
N1 C1 1.297(15) . ?
N1 C9 1.413(14) . ?
C1 C2 1.427(15) . ?
C2 C3 1.342(14) . ?
C3 C4 1.451(15) . ?
C3 C10 1.461(14) . ?
C4 C9 1.420(14) . ?
C4 C5 1.428(14) . ?
C5 C6 1.357(15) . ?
C6 C7 1.438(17) . ?
C7 C8 1.323(17) . ?
C8 C9 1.433(15) . ?
C10 C11 1.340(14) . ?
C11 C12 1.481(13) . ?
C12 C13 1.402(16) . ?
C12 C17 1.405(14) . ?
C13 C14 1.394(14) . ?
C14 C15 1.381(13) . ?
C15 C16 1.439(14) . ?
C16 C17 1.367(13) . ?
C18 C19 1.508(14) . ?
C20 C21 1.504(16) . ?
C22 C23 1.536(15) . ?
C24 C25 1.502(14) . ?
C26 C27 1.508(13) . ?
Cl1 C1S 1.783(12) . ?
Cl2 C1S 1.750(12) . ?

loop_
_cod_related_entry_id
_cod_related_entry_database
_cod_related_entry_code
1 ChemSpider 30652928
